data_7007848
loop_
_publ_author_name
'Fitchett, Christopher M.'
'Steel, Peter J.'

_publ_section_title
;
 Chiral heterocyclic ligands. XIV. Control of directionality in silver
 coordination polymers through ligand design.
;
_journal_issue 41
_journal_name_full 'Dalton transactions (Cambridge, England : 2003)'
_journal_page_first 4886
_journal_page_last 4888
_journal_paper_doi 10.1039/b611622c
_journal_year 2006
_chemical_absolute_configuration rm
_chemical_formula_moiety 'C20 H28 N2'
_chemical_formula_sum 'C20 H28 N2'
_chemical_formula_weight 296.44
_chemical_name_common Cmpd2
_chemical_name_systematic
;
?
;
_space_group_IT_number 92
_symmetry_cell_setting tetragonal
_symmetry_space_group_name_Hall 'P 4abw 2nw'
_symmetry_space_group_name_H-M 'P 41 21 2'
_atom_sites_solution_hydrogens geom
_atom_sites_solution_primary direct
_atom_sites_solution_secondary difmap
_audit_creation_method SHELXL-97
_cell_angle_alpha 90.00
_cell_angle_beta 90.00
_cell_angle_gamma 90.00
_cell_formula_units_Z 4
_cell_length_a 10.7884(14)
_cell_length_b 10.7884(14)
_cell_length_c 14.867(4)
_cell_measurement_temperature 168(2)
_cell_volume 1730.4(6)
_computing_cell_refinement 'Bruker XSCANS'
_computing_data_collection 'Bruker XSCANS'
_computing_data_reduction 'Bruker SHELXTL'
_computing_molecular_graphics 'Bruker SHELXTL'
_computing_publication_material 'Bruker SHELXTL'
_computing_structure_refinement 'SHELXL-97 (Sheldrick, 1997)'
_computing_structure_solution 'SHELXS-97 (Sheldrick, 1990)'
_diffrn_ambient_temperature 168(2)
_diffrn_measured_fraction_theta_full 0.998
_diffrn_measured_fraction_theta_max 0.998
_diffrn_measurement_device_type CCD
_diffrn_measurement_method '\w scans'
_diffrn_radiation_monochromator graphite
_diffrn_radiation_source 'fine-focus sealed tube'
_diffrn_radiation_type MoK\a
_diffrn_radiation_wavelength 0.71073
_diffrn_reflns_av_R_equivalents 0.0211
_diffrn_reflns_av_sigmaI/netI 0.0063
_diffrn_reflns_limit_h_max 13
_diffrn_reflns_limit_h_min -13
_diffrn_reflns_limit_k_max 13
_diffrn_reflns_limit_k_min -13
_diffrn_reflns_limit_l_max 15
_diffrn_reflns_limit_l_min -18
_diffrn_reflns_number 21642
_diffrn_reflns_theta_full 26.32
_diffrn_reflns_theta_max 26.32
_diffrn_reflns_theta_min 2.33
_exptl_absorpt_coefficient_mu 0.066
_exptl_absorpt_correction_T_max 0.965
_exptl_absorpt_correction_T_min 0.624
_exptl_absorpt_correction_type multi-scan
_exptl_absorpt_process_details 'Blessing Acta Cryst. (1995) A51 33-38'
_exptl_crystal_colour colourless
_exptl_crystal_density_diffrn 1.138
_exptl_crystal_density_method 'not measured'
_exptl_crystal_description block
_exptl_crystal_F_000 648
_exptl_crystal_size_max 0.71
_exptl_crystal_size_mid 0.65
_exptl_crystal_size_min 0.51
_refine_diff_density_max 0.192
_refine_diff_density_min -0.215
_refine_diff_density_rms 0.040
_refine_ls_abs_structure_details 'Flack H D (1983), Acta Cryst. A39, 876-881'
_refine_ls_abs_structure_Flack 0(3)
_refine_ls_extinction_method none
_refine_ls_goodness_of_fit_ref 1.070
_refine_ls_hydrogen_treatment constr
_refine_ls_matrix_type full
_refine_ls_number_parameters 101
_refine_ls_number_reflns 1764
_refine_ls_number_restraints 0
_refine_ls_restrained_S_all 1.070
_refine_ls_R_factor_all 0.0392
_refine_ls_R_factor_gt 0.0379
_refine_ls_shift/su_max 0.000
_refine_ls_shift/su_mean 0.000
_refine_ls_structure_factor_coef Fsqd
_refine_ls_weighting_details 'calc w=1/[\s^2^(Fo^2^)+(0.0673P)^2^+0.3359P] where P=(Fo^2^+2Fc^2^)/3'
_refine_ls_weighting_scheme calc
_refine_ls_wR_factor_gt 0.1045
_refine_ls_wR_factor_ref 0.1063
_reflns_number_gt 1705
_reflns_number_total 1764
_reflns_threshold_expression >2sigma(I)
_cod_data_source_file b611622c.txt
_cod_data_source_block 3cf1j
_cod_depositor_comments
;
The following automatic conversions were performed:
'_symmetry_cell_setting' value 'Tetragonal' changed to 'tetragonal'
according to '/home/saulius/struct/CIF-dictionaries/cif_core.dic'
dictionary named 'cif_core.dic' version 2.4.1 from 2010-06-29.

Automatic conversion script
Id: cif_fix_enum 1527 2010-12-29 10:47:43Z saulius 
;
_cod_original_cell_volume 1730.3(5)
_cod_database_code 7007848

loop_
_symmetry_equiv_pos_as_xyz
'x, y, z'
'-x, -y, z+1/2'
'-y+1/2, x+1/2, z+1/4'
'y+1/2, -x+1/2, z+3/4'
'-x+1/2, y+1/2, -z+1/4'
'x+1/2, -y+1/2, -z+3/4'
'y, x, -z'
'-y, -x, -z+1/2'

loop_
_atom_site_label
_atom_site_type_symbol
_atom_site_fract_x
_atom_site_fract_y
_atom_site_fract_z
_atom_site_U_iso_or_equiv
_atom_site_adp_type
_atom_site_occupancy
_atom_site_symmetry_multiplicity
_atom_site_calc_flag
_atom_site_refinement_flags
_atom_site_disorder_assembly
_atom_site_disorder_group
N1 N -0.07263(10) -0.07263(10) 0.0000 0.0237(3) Uani 1 2 d S . .
C2 C 0.04901(12) -0.09554(12) 0.00900(8) 0.0224(3) Uani 1 1 d . . .
C3 C 0.14090(12) -0.00321(13) 0.00936(8) 0.0233(3) Uani 1 1 d . . .
N4 N 0.11791(10) 0.11791(10) 0.0000 0.0262(4) Uani 1 2 d S . .
C5 C 0.26318(12) -0.06800(13) 0.02519(9) 0.0271(3) Uani 1 1 d . . .
H5A H 0.3389 -0.0209 0.0070 0.033 Uiso 1 1 calc R . .
C6 C 0.25820(14) -0.11020(14) 0.12515(10) 0.0327(3) Uani 1 1 d . . .
H6A H 0.3390 -0.1443 0.1448 0.039 Uiso 1 1 calc R . .
H6B H 0.2349 -0.0406 0.1652 0.039 Uiso 1 1 calc R . .
C7 C 0.15643(12) -0.21208(14) 0.12449(9) 0.0308(3) Uani 1 1 d . . .
H7A H 0.0865 -0.1889 0.1642 0.037 Uiso 1 1 calc R . .
H7B H 0.1905 -0.2926 0.1447 0.037 Uiso 1 1 calc R . .
C8 C 0.11394(13) -0.21892(12) 0.02429(9) 0.0256(3) Uani 1 1 d . . .
C9 C 0.23975(12) -0.19149(13) -0.02605(9) 0.0274(3) Uani 1 1 d . . .
C10 C 0.34156(14) -0.28898(14) -0.01037(11) 0.0375(4) Uani 1 1 d . . .
H10A H 0.4163 -0.2654 -0.0437 0.056 Uiso 1 1 calc R . .
H10B H 0.3125 -0.3700 -0.0314 0.056 Uiso 1 1 calc R . .
H10D H 0.3607 -0.2936 0.0540 0.056 Uiso 1 1 calc R . .
C11 C 0.22356(16) -0.17319(16) -0.12797(10) 0.0401(4) Uani 1 1 d . . .
H11A H 0.3044 -0.1565 -0.1555 0.060 Uiso 1 1 calc R . .
H11D H 0.1680 -0.1030 -0.1390 0.060 Uiso 1 1 calc R . .
H11B H 0.1880 -0.2484 -0.1544 0.060 Uiso 1 1 calc R . .
C12 C 0.04320(15) -0.33509(13) -0.00121(12) 0.0388(4) Uani 1 1 d . . .
H12D H -0.0326 -0.3406 0.0349 0.058 Uiso 1 1 calc R . .
H12A H 0.0951 -0.4080 0.0101 0.058 Uiso 1 1 calc R . .
H12B H 0.0213 -0.3317 -0.0651 0.058 Uiso 1 1 calc R . .

loop_
_atom_site_aniso_label
_atom_site_aniso_U_11
_atom_site_aniso_U_22
_atom_site_aniso_U_33
_atom_site_aniso_U_23
_atom_site_aniso_U_13
_atom_site_aniso_U_12
N1 0.0235(5) 0.0235(5) 0.0241(7) 0.0024(4) -0.0024(4) 0.0021(6)
C2 0.0234(6) 0.0222(6) 0.0216(5) 0.0023(5) 0.0002(5) 0.0015(5)
C3 0.0230(6) 0.0255(6) 0.0213(6) 0.0008(5) -0.0008(5) 0.0007(5)
N4 0.0249(5) 0.0249(5) 0.0289(8) 0.0018(4) -0.0018(4) -0.0003(6)
C5 0.0215(6) 0.0278(7) 0.0322(7) 0.0024(5) -0.0012(5) 0.0012(5)
C6 0.0325(7) 0.0353(7) 0.0303(7) -0.0002(6) -0.0102(6) 0.0045(6)
C7 0.0300(7) 0.0356(7) 0.0270(6) 0.0087(6) -0.0003(5) 0.0048(5)
C8 0.0235(6) 0.0231(6) 0.0301(6) 0.0025(5) -0.0021(5) 0.0027(5)
C9 0.0247(6) 0.0291(7) 0.0284(6) 0.0009(5) 0.0008(5) 0.0054(5)
C10 0.0324(8) 0.0359(8) 0.0443(8) 0.0022(7) 0.0020(6) 0.0122(6)
C11 0.0444(9) 0.0487(9) 0.0271(7) -0.0006(7) 0.0048(7) 0.0134(7)
C12 0.0333(8) 0.0229(7) 0.0600(10) 0.0001(7) -0.0111(7) 0.0010(5)

loop_
_atom_type_symbol
_atom_type_description
_atom_type_scat_dispersion_real
_atom_type_scat_dispersion_imag
_atom_type_scat_source
C C 0.0033 0.0016 'International Tables Vol C Tables 4.2.6.8 and 6.1.1.4'
H H 0.0000 0.0000 'International Tables Vol C Tables 4.2.6.8 and 6.1.1.4'
N N 0.0061 0.0033 'International Tables Vol C Tables 4.2.6.8 and 6.1.1.4'

loop_
_geom_angle_atom_site_label_1
_geom_angle_atom_site_label_2
_geom_angle_atom_site_label_3
_geom_angle
_geom_angle_site_symmetry_1
_geom_angle_site_symmetry_3
_geom_angle_publ_flag
C2 N1 C2 111.72(15) . 7 ?
N1 C2 C3 124.03(12) . . ?
N1 C2 C8 128.78(12) . . ?
C3 C2 C8 107.14(11) . . ?
N4 C3 C2 124.15(13) . . ?
N4 C3 C5 129.05(12) . . ?
C2 C3 C5 106.77(12) . . ?
C3 N4 C3 111.92(16) 7 . ?
C3 C5 C6 104.72(11) . . ?
C3 C5 C9 100.26(10) . . ?
C6 C5 C9 102.22(11) . . ?
C7 C6 C5 103.03(11) . . ?
C6 C7 C8 104.31(11) . . ?
C12 C8 C2 117.01(11) . . ?
C12 C8 C7 115.21(12) . . ?
C2 C8 C7 103.69(10) . . ?
C12 C8 C9 118.01(12) . . ?
C2 C8 C9 99.27(10) . . ?
C7 C8 C9 101.03(10) . . ?
C11 C9 C10 108.55(11) . . ?
C11 C9 C5 113.02(12) . . ?
C10 C9 C5 113.29(11) . . ?
C11 C9 C8 113.18(12) . . ?
C10 C9 C8 114.45(11) . . ?
C5 C9 C8 93.90(10) . . ?

loop_
_geom_bond_atom_site_label_1
_geom_bond_atom_site_label_2
_geom_bond_distance
_geom_bond_site_symmetry_2
_geom_bond_publ_flag
N1 C2 1.3420(15) . ?
N1 C2 1.3420(15) 7 ?
C2 C3 1.4054(17) . ?
C2 C8 1.5213(17) . ?
C3 N4 1.3372(16) . ?
C3 C5 1.5114(17) . ?
N4 C3 1.3372(16) 7 ?
C5 C6 1.555(2) . ?
C5 C9 1.5553(19) . ?
C6 C7 1.554(2) . ?
C7 C8 1.5603(18) . ?
C8 C12 1.5156(19) . ?
C8 C9 1.5780(19) . ?
C9 C11 1.5379(19) . ?
C9 C10 1.5385(18) . ?

loop_
_geom_torsion_atom_site_label_1
_geom_torsion_atom_site_label_2
_geom_torsion_atom_site_label_3
_geom_torsion_atom_site_label_4
_geom_torsion
_geom_torsion_site_symmetry_1
_geom_torsion_site_symmetry_2
_geom_torsion_site_symmetry_3
_geom_torsion_site_symmetry_4
_geom_torsion_publ_flag
C2 N1 C2 C3 0.28(8) 7 . . . ?
C2 N1 C2 C8 177.45(14) 7 . . . ?
N1 C2 C3 N4 -0.62(18) . . . . ?
C8 C2 C3 N4 -178.31(10) . . . . ?
N1 C2 C3 C5 177.47(10) . . . . ?
C8 C2 C3 C5 -0.22(13) . . . . ?
C2 C3 N4 C3 0.29(8) . . . 7 ?
C5 C3 N4 C3 -177.35(15) . . . 7 ?
N4 C3 C5 C6 106.95(13) . . . . ?
C2 C3 C5 C6 -71.01(13) . . . . ?
N4 C3 C5 C9 -147.38(12) . . . . ?
C2 C3 C5 C9 34.66(13) . . . . ?
C3 C5 C6 C7 68.34(13) . . . . ?
C9 C5 C6 C7 -35.86(13) . . . . ?
C5 C6 C7 C8 0.42(14) . . . . ?
N1 C2 C8 C12 20.72(19) . . . . ?
C3 C2 C8 C12 -161.74(13) . . . . ?
N1 C2 C8 C7 -107.32(13) . . . . ?
C3 C2 C8 C7 70.22(12) . . . . ?
N1 C2 C8 C9 148.84(11) . . . . ?
C3 C2 C8 C9 -33.62(12) . . . . ?
C6 C7 C8 C12 162.75(12) . . . . ?
C6 C7 C8 C2 -68.10(13) . . . . ?
C6 C7 C8 C9 34.39(13) . . . . ?
C3 C5 C9 C11 65.08(14) . . . . ?
C6 C5 C9 C11 172.74(12) . . . . ?
C3 C5 C9 C10 -170.91(11) . . . . ?
C6 C5 C9 C10 -63.25(14) . . . . ?
C3 C5 C9 C8 -52.16(11) . . . . ?
C6 C5 C9 C8 55.50(11) . . . . ?
C12 C8 C9 C11 61.89(16) . . . . ?
C2 C8 C9 C11 -65.56(13) . . . . ?
C7 C8 C9 C11 -171.59(12) . . . . ?
C12 C8 C9 C10 -63.21(16) . . . . ?
C2 C8 C9 C10 169.34(11) . . . . ?
C7 C8 C9 C10 63.32(14) . . . . ?
C12 C8 C9 C5 178.99(12) . . . . ?
C2 C8 C9 C5 51.54(10) . . . . ?
C7 C8 C9 C5 -54.48(11) . . . . ?
